data_7122209
loop_
_publ_author_name
'Fan, Xing'
'Wang, Qiang'
'Wei, Yin'
'Shi, Min'

_publ_section_title
;
 Catalyst-free geminal aminofluorination of ortho-sulfonamide-tethered
 alkylidenecyclopropanes via a Wagner-Meerwein rearrangement.
;
_journal_issue 74
_journal_name_full 'Chemical communications (Cambridge, England)'
_journal_page_first 10503
_journal_page_last 10506
_journal_paper_doi 10.1039/c8cc05634j
_journal_volume 54
_journal_year 2018
_chemical_formula_sum 'C22 H19 F2 N O2 S'
_chemical_formula_weight 399.44
_space_group_crystal_system monoclinic
_space_group_IT_number 14
_space_group_name_Hall '-P 2ybc'
_space_group_name_H-M_alt 'P 1 21/c 1'
_symmetry_space_group_name_Hall '-P 2ybc'
_symmetry_space_group_name_H-M 'P 1 21/c 1'
_atom_sites_solution_hydrogens geom
_audit_creation_method SHELXL-2013
_audit_update_record
;
2018-04-19 deposited with the CCDC.
2018-08-20 downloaded from the CCDC.
;
_cell_angle_alpha 90
_cell_angle_beta 98.266(6)
_cell_angle_gamma 90
_cell_formula_units_Z 4
_cell_length_a 14.943(3)
_cell_length_b 11.511(2)
_cell_length_c 11.392(2)
_cell_measurement_reflns_used 7532
_cell_measurement_temperature 296(2)
_cell_measurement_theta_max 51.799
_cell_measurement_theta_min 4.484
_cell_volume 1939.2(6)
_computing_cell_refinement 'Bruker SAINT'
_computing_data_collection 'Bruker APEX2'
_computing_data_reduction 'Bruker SAINT'
_computing_molecular_graphics 'Bruker SHELXTL'
_computing_publication_material 'Bruker SHELXTL'
_computing_structure_refinement 'SHELXL-2013 (Sheldrick, 2013)'
_computing_structure_solution 'SHELXS-97 (Sheldrick 2008)'
_diffrn_ambient_temperature 296(2)
_diffrn_measured_fraction_theta_full 0.987
_diffrn_measured_fraction_theta_max 0.987
_diffrn_measurement_device_type 'Bruker APEX-II CCD'
_diffrn_measurement_method '\f and \w scans'
_diffrn_radiation_type MoK\a
_diffrn_radiation_wavelength 0.71073
_diffrn_reflns_av_R_equivalents 0.0619
_diffrn_reflns_av_unetI/netI 0.0378
_diffrn_reflns_Laue_measured_fraction_full 0.987
_diffrn_reflns_Laue_measured_fraction_max 0.987
_diffrn_reflns_limit_h_max 18
_diffrn_reflns_limit_h_min -18
_diffrn_reflns_limit_k_max 13
_diffrn_reflns_limit_k_min -13
_diffrn_reflns_limit_l_max 13
_diffrn_reflns_limit_l_min -13
_diffrn_reflns_number 22631
_diffrn_reflns_point_group_measured_fraction_full 0.987
_diffrn_reflns_point_group_measured_fraction_max 0.987
_diffrn_reflns_theta_full 25.242
_diffrn_reflns_theta_max 25.498
_diffrn_reflns_theta_min 2.529
_exptl_absorpt_coefficient_mu 0.203
_exptl_absorpt_correction_T_max 0.7456
_exptl_absorpt_correction_T_min 0.5943
_exptl_absorpt_correction_type multi-scan
_exptl_absorpt_process_details sadabs
_exptl_crystal_colour green
_exptl_crystal_density_diffrn 1.368
_exptl_crystal_description prismatic
_exptl_crystal_F_000 832
_exptl_crystal_size_max 0.200
_exptl_crystal_size_mid 0.160
_exptl_crystal_size_min 0.130
_refine_diff_density_max 0.257
_refine_diff_density_min -0.402
_refine_diff_density_rms 0.055
_refine_ls_extinction_coef 0.0056(15)
_refine_ls_extinction_expression Fc^*^=kFc[1+0.001xFc^2^\l^3^/sin(2\q)]^-1/4^
_refine_ls_extinction_method SHELXL
_refine_ls_goodness_of_fit_ref 1.091
_refine_ls_hydrogen_treatment constr
_refine_ls_matrix_type full
_refine_ls_number_parameters 256
_refine_ls_number_reflns 3552
_refine_ls_number_restraints 0
_refine_ls_restrained_S_all 1.091
_refine_ls_R_factor_all 0.0986
_refine_ls_R_factor_gt 0.0651
_refine_ls_shift/su_max 0.001
_refine_ls_shift/su_mean 0.000
_refine_ls_structure_factor_coef Fsqd
_refine_ls_weighting_details 'w=1/[\s^2^(Fo^2^)+(0.0715P)^2^+1.6485P] where P=(Fo^2^+2Fc^2^)/3'
_refine_ls_weighting_scheme calc
_refine_ls_wR_factor_gt 0.1539
_refine_ls_wR_factor_ref 0.1777
_reflns_Friedel_coverage 0.000
_reflns_number_gt 2463
_reflns_number_total 3552
_reflns_threshold_expression 'I > 2\s(I)'
_cod_data_source_file c8cc05634j2.cif
_cod_data_source_block d8v18328
_cod_depositor_comments 'Adding full bibliography for 7122207--7122209.cif.'
_cod_original_cell_volume 1939.0(6)
_cod_database_code 7122209
_shelx_space_group_comment
; 
The symmetry employed for this shelxl refinement is uniquely defined 
by the following loop, which should always be used as a source of 
symmetry information in preference to the above space-group names. 
They are only intended as comments. 
;
_shelx_estimated_absorpt_t_min 0.961
_shelx_estimated_absorpt_t_max 0.974
_shelxl_version_number 2013-4

loop_
_space_group_symop_operation_xyz
'x, y, z'
'-x, y+1/2, -z+1/2'
'-x, -y, -z'
'x, -y-1/2, z-1/2'

loop_
_atom_site_label
_atom_site_type_symbol
_atom_site_fract_x
_atom_site_fract_y
_atom_site_fract_z
_atom_site_U_iso_or_equiv
_atom_site_adp_type
_atom_site_occupancy
_atom_site_site_symmetry_order
_atom_site_calc_flag
_atom_site_refinement_flags_posn
_atom_site_refinement_flags_adp
S1 S 0.77248(6) 0.45748(8) 0.38068(8) 0.0530(3) Uani 1 1 d . .
F1 F 0.61176(18) 0.4478(2) 0.5283(2) 0.0871(8) Uani 1 1 d . .
F2 F 0.90569(14) 0.2537(2) 0.4738(2) 0.0728(7) Uani 1 1 d . .
O1 O 0.68750(17) 0.5016(2) 0.3285(2) 0.0659(7) Uani 1 1 d . .
O2 O 0.84541(18) 0.4506(2) 0.3119(2) 0.0664(7) Uani 1 1 d . .
N1 N 0.75938(19) 0.3228(2) 0.4240(2) 0.0505(7) Uani 1 1 d . .
C1 C 0.5581(2) 0.2682(3) 0.5853(3) 0.0517(8) Uani 1 1 d . .
C2 C 0.4891(2) 0.3231(3) 0.6372(4) 0.0633(10) Uani 1 1 d . .
H2 H 0.4814 0.4030 0.6301 0.076 Uiso 1 1 calc R U
C3 C 0.4334(3) 0.2595(4) 0.6980(4) 0.0759(12) Uani 1 1 d . .
H3 H 0.3889 0.2968 0.7333 0.091 Uiso 1 1 calc R U
C4 C 0.4429(3) 0.1401(4) 0.7074(4) 0.0783(12) Uani 1 1 d . .
H4 H 0.4044 0.0977 0.7485 0.094 Uiso 1 1 calc R U
C5 C 0.5079(3) 0.0840(4) 0.6570(4) 0.0691(11) Uani 1 1 d . .
H5 H 0.5129 0.0036 0.6630 0.083 Uiso 1 1 calc R U
C6 C 0.5678(2) 0.1471(3) 0.5956(3) 0.0545(9) Uani 1 1 d . .
C7 C 0.6393(3) 0.0915(3) 0.5463(3) 0.0581(9) Uani 1 1 d . .
H7 H 0.6466 0.0114 0.5526 0.070 Uiso 1 1 calc R U
C8 C 0.6964(2) 0.1556(3) 0.4902(3) 0.0498(8) Uani 1 1 d . .
C9 C 0.6878(2) 0.2774(3) 0.4817(3) 0.0484(8) Uani 1 1 d . .
C10 C 0.6201(2) 0.3313(3) 0.5269(3) 0.0516(8) Uani 1 1 d . .
C11 C 0.7752(2) 0.1176(3) 0.4318(3) 0.0547(9) Uani 1 1 d . .
C12 C 0.7547(3) 0.1010(3) 0.2939(3) 0.0678(11) Uani 1 1 d . .
H12A H 0.7696 0.0242 0.2674 0.081 Uiso 1 1 calc R U
H12B H 0.6936 0.1228 0.2602 0.081 Uiso 1 1 calc R U
C13 C 0.8261(3) 0.1939(4) 0.2779(3) 0.0720(12) Uani 1 1 d . .
H13A H 0.8839 0.1623 0.2642 0.086 Uiso 1 1 calc R U
H13B H 0.8051 0.2531 0.2198 0.086 Uiso 1 1 calc R U
C14 C 0.8231(2) 0.2306(3) 0.4055(3) 0.0554(9) Uani 1 1 d . .
C15 C 0.8350(3) 0.0238(4) 0.4945(4) 0.0768(12) Uani 1 1 d . .
H15A H 0.8530 0.0456 0.5758 0.115 Uiso 1 1 calc R U
H15B H 0.8877 0.0144 0.4562 0.115 Uiso 1 1 calc R U
H15C H 0.8022 -0.0481 0.4912 0.115 Uiso 1 1 calc R U
C16 C 0.8101(2) 0.5392(3) 0.5096(3) 0.0479(8) Uani 1 1 d . .
C17 C 0.8956(2) 0.5181(3) 0.5707(3) 0.0551(9) Uani 1 1 d . .
H17 H 0.9306 0.4575 0.5481 0.066 Uiso 1 1 calc R U
C18 C 0.9282(2) 0.5886(3) 0.6655(4) 0.0616(10) Uani 1 1 d . .
H18 H 0.9854 0.5744 0.7069 0.074 Uiso 1 1 calc R U
C19 C 0.8779(3) 0.6794(3) 0.7003(3) 0.0606(10) Uani 1 1 d . .
C20 C 0.7927(3) 0.6992(3) 0.6380(4) 0.0635(10) Uani 1 1 d . .
H20 H 0.7581 0.7604 0.6601 0.076 Uiso 1 1 calc R U
C21 C 0.7579(2) 0.6291(3) 0.5427(3) 0.0562(9) Uani 1 1 d . .
H21 H 0.7004 0.6426 0.5019 0.067 Uiso 1 1 calc R U
C22 C 0.9141(3) 0.7548(4) 0.8044(4) 0.0918(15) Uani 1 1 d . .
H22A H 0.9738 0.7294 0.8365 0.138 Uiso 1 1 calc R U
H22B H 0.8752 0.7490 0.8643 0.138 Uiso 1 1 calc R U
H22C H 0.9164 0.8341 0.7789 0.138 Uiso 1 1 calc R U

loop_
_atom_site_aniso_label
_atom_site_aniso_U_11
_atom_site_aniso_U_22
_atom_site_aniso_U_33
_atom_site_aniso_U_23
_atom_site_aniso_U_13
_atom_site_aniso_U_12
S1 0.0643(6) 0.0519(5) 0.0439(5) 0.0030(4) 0.0113(4) 0.0028(4)
F1 0.0994(18) 0.0619(15) 0.106(2) 0.0010(13) 0.0349(15) 0.0065(12)
F2 0.0606(13) 0.0745(14) 0.0813(16) -0.0062(12) 0.0034(11) 0.0060(11)
O1 0.0719(17) 0.0658(16) 0.0568(16) 0.0030(12) -0.0011(13) 0.0097(13)
O2 0.0824(18) 0.0687(17) 0.0539(15) 0.0013(13) 0.0292(13) -0.0009(13)
N1 0.0601(17) 0.0454(15) 0.0484(16) -0.0017(13) 0.0161(13) 0.0041(13)
C1 0.053(2) 0.052(2) 0.050(2) -0.0018(16) 0.0064(16) 0.0014(16)
C2 0.059(2) 0.061(2) 0.071(3) 0.003(2) 0.0127(19) 0.0065(18)
C3 0.066(3) 0.079(3) 0.088(3) 0.010(2) 0.029(2) 0.006(2)
C4 0.072(3) 0.075(3) 0.092(3) 0.017(3) 0.025(2) -0.004(2)
C5 0.073(3) 0.059(2) 0.078(3) 0.011(2) 0.018(2) -0.001(2)
C6 0.059(2) 0.053(2) 0.050(2) 0.0016(17) 0.0045(16) -0.0022(17)
C7 0.074(2) 0.0447(19) 0.055(2) 0.0017(17) 0.0077(19) 0.0023(18)
C8 0.064(2) 0.0442(19) 0.0411(18) -0.0049(15) 0.0061(16) 0.0057(16)
C9 0.054(2) 0.050(2) 0.0403(18) -0.0016(15) 0.0053(15) -0.0003(15)
C10 0.062(2) 0.0369(17) 0.056(2) -0.0020(15) 0.0077(17) 0.0045(15)
C11 0.072(2) 0.049(2) 0.0443(19) -0.0015(16) 0.0116(17) 0.0081(17)
C12 0.092(3) 0.064(2) 0.048(2) -0.0150(18) 0.013(2) 0.004(2)
C13 0.103(3) 0.066(2) 0.053(2) -0.0084(19) 0.029(2) 0.007(2)
C14 0.058(2) 0.055(2) 0.054(2) -0.0053(17) 0.0095(17) 0.0083(17)
C15 0.091(3) 0.068(3) 0.074(3) 0.006(2) 0.020(2) 0.027(2)
C16 0.055(2) 0.0448(18) 0.0469(19) 0.0019(15) 0.0161(15) -0.0035(15)
C17 0.057(2) 0.051(2) 0.060(2) -0.0003(17) 0.0170(18) 0.0004(16)
C18 0.053(2) 0.065(2) 0.066(2) -0.006(2) 0.0061(18) -0.0030(18)
C19 0.070(2) 0.052(2) 0.061(2) -0.0066(18) 0.0125(19) -0.0090(18)
C20 0.075(3) 0.050(2) 0.069(2) -0.0066(19) 0.021(2) 0.0056(18)
C21 0.056(2) 0.053(2) 0.061(2) 0.0020(18) 0.0143(17) 0.0055(17)
C22 0.102(4) 0.083(3) 0.089(3) -0.033(3) 0.007(3) -0.011(3)

loop_
_atom_type_symbol
_atom_type_description
_atom_type_scat_dispersion_real
_atom_type_scat_dispersion_imag
_atom_type_scat_source
C C 0.0033 0.0016 'International Tables Vol C Tables 4.2.6.8 and 6.1.1.4'
H H 0.0000 0.0000 'International Tables Vol C Tables 4.2.6.8 and 6.1.1.4'
F F 0.0171 0.0103 'International Tables Vol C Tables 4.2.6.8 and 6.1.1.4'
N N 0.0061 0.0033 'International Tables Vol C Tables 4.2.6.8 and 6.1.1.4'
O O 0.0106 0.0060 'International Tables Vol C Tables 4.2.6.8 and 6.1.1.4'
S S 0.1246 0.1234 'International Tables Vol C Tables 4.2.6.8 and 6.1.1.4'

loop_
_geom_angle_atom_site_label_1
_geom_angle_atom_site_label_2
_geom_angle_atom_site_label_3
_geom_angle
O1 S1 O2 119.81(16)
O1 S1 N1 108.99(16)
O2 S1 N1 104.13(15)
O1 S1 C16 108.45(16)
O2 S1 C16 107.92(16)
N1 S1 C16 106.82(15)
C9 N1 C14 110.2(3)
C9 N1 S1 127.6(2)
C14 N1 S1 122.2(2)
C6 C1 C2 118.9(3)
C6 C1 C10 118.8(3)
C2 C1 C10 122.3(3)
C3 C2 C1 120.5(4)
C3 C2 H2 119.7
C1 C2 H2 119.7
C2 C3 C4 120.4(4)
C2 C3 H3 119.8
C4 C3 H3 119.8
C5 C4 C3 120.7(4)
C5 C4 H4 119.7
C3 C4 H4 119.7
C4 C5 C6 120.5(4)
C4 C5 H5 119.8
C6 C5 H5 119.8
C1 C6 C5 119.0(3)
C1 C6 C7 119.1(3)
C5 C6 C7 121.8(3)
C8 C7 C6 119.9(3)
C8 C7 H7 120.1
C6 C7 H7 120.1
C7 C8 C9 121.1(3)
C7 C8 C11 129.6(3)
C9 C8 C11 109.2(3)
C10 C9 C8 119.7(3)
C10 C9 N1 131.1(3)
C8 C9 N1 109.2(3)
F1 C10 C9 122.5(3)
F1 C10 C1 115.9(3)
C9 C10 C1 121.3(3)
C8 C11 C15 116.5(3)
C8 C11 C14 105.0(3)
C15 C11 C14 115.8(3)
C8 C11 C12 115.3(3)
C15 C11 C12 113.8(3)
C14 C11 C12 86.4(3)
C13 C12 C11 89.7(3)
C13 C12 H12A 113.7
C11 C12 H12A 113.7
C13 C12 H12B 113.7
C11 C12 H12B 113.7
H12A C12 H12B 110.9
C14 C13 C12 87.9(3)
C14 C13 H13A 114.0
C12 C13 H13A 114.0
C14 C13 H13B 114.0
C12 C13 H13B 114.0
H13A C13 H13B 111.2
F2 C14 N1 109.0(3)
F2 C14 C13 116.4(3)
N1 C14 C13 116.7(3)
F2 C14 C11 117.1(3)
N1 C14 C11 104.8(3)
C13 C14 C11 91.7(3)
C11 C15 H15A 109.5
C11 C15 H15B 109.5
H15A C15 H15B 109.5
C11 C15 H15C 109.5
H15A C15 H15C 109.5
H15B C15 H15C 109.5
C21 C16 C17 120.7(3)
C21 C16 S1 120.1(3)
C17 C16 S1 119.0(3)
C18 C17 C16 119.0(3)
C18 C17 H17 120.5
C16 C17 H17 120.5
C19 C18 C17 121.6(3)
C19 C18 H18 119.2
C17 C18 H18 119.2
C18 C19 C20 118.4(3)
C18 C19 C22 121.0(4)
C20 C19 C22 120.6(4)
C19 C20 C21 121.2(3)
C19 C20 H20 119.4
C21 C20 H20 119.4
C16 C21 C20 119.0(3)
C16 C21 H21 120.5
C20 C21 H21 120.5
C19 C22 H22A 109.5
C19 C22 H22B 109.5
H22A C22 H22B 109.5
C19 C22 H22C 109.5
H22A C22 H22C 109.5
H22B C22 H22C 109.5

loop_
_geom_bond_atom_site_label_1
_geom_bond_atom_site_label_2
_geom_bond_distance
S1 O1 1.417(3)
S1 O2 1.433(3)
S1 N1 1.647(3)
S1 C16 1.767(3)
F1 C10 1.347(4)
F2 C14 1.386(4)
N1 C9 1.432(4)
N1 C14 1.462(4)
C1 C6 1.405(5)
C1 C2 1.409(5)
C1 C10 1.417(5)
C2 C3 1.369(5)
C2 H2 0.9300
C3 C4 1.385(6)
C3 H3 0.9300
C4 C5 1.359(6)
C4 H4 0.9300
C5 C6 1.413(5)
C5 H5 0.9300
C6 C7 1.428(5)
C7 C8 1.356(5)
C7 H7 0.9300
C8 C9 1.409(5)
C8 C11 1.498(5)
C9 C10 1.351(5)
C11 C15 1.514(5)
C11 C14 1.535(5)
C11 C12 1.568(5)
C12 C13 1.540(6)
C12 H12A 0.9700
C12 H12B 0.9700
C13 C14 1.520(5)
C13 H13A 0.9700
C13 H13B 0.9700
C15 H15A 0.9600
C15 H15B 0.9600
C15 H15C 0.9600
C16 C21 1.381(5)
C16 C17 1.386(5)
C17 C18 1.382(5)
C17 H17 0.9300
C18 C19 1.379(5)
C18 H18 0.9300
C19 C20 1.384(5)
C19 C22 1.506(5)
C20 C21 1.391(5)
C20 H20 0.9300
C21 H21 0.9300
C22 H22A 0.9600
C22 H22B 0.9600
C22 H22C 0.9600

loop_
_geom_hbond_atom_site_label_D
_geom_hbond_atom_site_label_H
_geom_hbond_atom_site_label_A
_geom_hbond_distance_DH
_geom_hbond_distance_HA
_geom_hbond_distance_DA
_geom_hbond_angle_DHA
C17 H17 F2 0.93 2.50 3.249(4) 137.2

loop_
_geom_torsion_atom_site_label_1
_geom_torsion_atom_site_label_2
_geom_torsion_atom_site_label_3
_geom_torsion_atom_site_label_4
_geom_torsion
O1 S1 N1 C9 -41.8(3)
O2 S1 N1 C9 -170.8(3)
C16 S1 N1 C9 75.2(3)
O1 S1 N1 C14 137.5(3)
O2 S1 N1 C14 8.6(3)
C16 S1 N1 C14 -105.5(3)
C6 C1 C2 C3 0.9(6)
C10 C1 C2 C3 -176.7(4)
C1 C2 C3 C4 -1.3(7)
C2 C3 C4 C5 0.4(7)
C3 C4 C5 C6 0.9(7)
C2 C1 C6 C5 0.4(5)
C10 C1 C6 C5 178.1(3)
C2 C1 C6 C7 -178.2(3)
C10 C1 C6 C7 -0.5(5)
C4 C5 C6 C1 -1.3(6)
C4 C5 C6 C7 177.2(4)
C1 C6 C7 C8 -0.2(5)
C5 C6 C7 C8 -178.7(3)
C6 C7 C8 C9 1.4(5)
C6 C7 C8 C11 -179.8(3)
C7 C8 C9 C10 -2.0(5)
C11 C8 C9 C10 179.0(3)
C7 C8 C9 N1 177.0(3)
C11 C8 C9 N1 -2.1(4)
C14 N1 C9 C10 172.3(3)
S1 N1 C9 C10 -8.3(5)
C14 N1 C9 C8 -6.5(4)
S1 N1 C9 C8 172.9(2)
C8 C9 C10 F1 175.7(3)
N1 C9 C10 F1 -3.0(6)
C8 C9 C10 C1 1.3(5)
N1 C9 C10 C1 -177.3(3)
C6 C1 C10 F1 -174.8(3)
C2 C1 C10 F1 2.8(5)
C6 C1 C10 C9 -0.1(5)
C2 C1 C10 C9 177.5(3)
C7 C8 C11 C15 -40.1(5)
C9 C8 C11 C15 138.9(3)
C7 C8 C11 C14 -169.7(3)
C9 C8 C11 C14 9.3(4)
C7 C8 C11 C12 97.2(4)
C9 C8 C11 C12 -83.9(4)
C8 C11 C12 C13 120.1(3)
C15 C11 C12 C13 -101.4(4)
C14 C11 C12 C13 15.3(3)
C11 C12 C13 C14 -15.4(3)
C9 N1 C14 F2 -114.1(3)
S1 N1 C14 F2 66.4(4)
C9 N1 C14 C13 111.6(4)
S1 N1 C14 C13 -67.9(4)
C9 N1 C14 C11 12.0(4)
S1 N1 C14 C11 -167.5(2)
C12 C13 C14 F2 137.4(3)
C12 C13 C14 N1 -91.7(4)
C12 C13 C14 C11 15.8(3)
C8 C11 C14 F2 108.3(3)
C15 C11 C14 F2 -21.8(5)
C12 C11 C14 F2 -136.5(3)
C8 C11 C14 N1 -12.6(3)
C15 C11 C14 N1 -142.6(3)
C12 C11 C14 N1 102.7(3)
C8 C11 C14 C13 -130.8(3)
C15 C11 C14 C13 99.2(4)
C12 C11 C14 C13 -15.5(3)
O1 S1 C16 C21 -0.2(3)
O2 S1 C16 C21 131.0(3)
N1 S1 C16 C21 -117.5(3)
O1 S1 C16 C17 -174.7(3)
O2 S1 C16 C17 -43.5(3)
N1 S1 C16 C17 68.0(3)
C21 C16 C17 C18 0.0(5)
S1 C16 C17 C18 174.5(3)
C16 C17 C18 C19 -0.4(6)
C17 C18 C19 C20 0.2(6)
C17 C18 C19 C22 179.6(4)
C18 C19 C20 C21 0.3(6)
C22 C19 C20 C21 -179.1(4)
C17 C16 C21 C20 0.4(5)
S1 C16 C21 C20 -173.9(3)
C19 C20 C21 C16 -0.6(6)
